data_7200798
loop_
_publ_author_name
'Iozzi, Maria Francesca'
'Bisio, Chiara'
'Regi-Macedo, Thais'
'Airoldi, Claudio'
'Cossi, Maurizio'
'Marchese, Leonardo'

_publ_section_title
;
 Structural changes induced by dehydration in the crystalline layered
 silicate Na-RUB-18: a computational/experimental combined study
;
_journal_issue 17
_journal_name_full 'Journal of Materials Chemistry'
_journal_page_first 2610
_journal_paper_doi 10.1039/b822013c
_journal_volume 19
_journal_year 2009
_space_group_IT_number 1
_symmetry_space_group_name_Hall 'P 1'
_symmetry_space_group_name_H-M 'P 1'
_cell_angle_alpha 90.000000
_cell_angle_beta 90.000000
_cell_angle_gamma 90.261802
_cell_length_a 7.611300
_cell_length_b 15.303268
_cell_length_c 50.000000
_cell_volume 5823.827
_cod_data_source_file b822013c1.txt
_cod_data_source_block SWNT
_cod_database_code 7200798

loop_
_symmetry_equiv_pos_as_xyz
x,y,z

loop_
_atom_site_label
_atom_site_type_symbol
_atom_site_fract_x
_atom_site_fract_y
_atom_site_fract_z
O1 O -0.423015 0.029685 0.404362
O2 O 0.399610 0.193962 0.404371
O3 O -0.475673 0.349249 0.389699
SI4 SI 0.459268 0.251397 0.379117
SI5 SI -0.459169 0.447147 0.378829
O6 O 0.305953 0.256943 0.357239
O7 O -0.329800 0.212971 0.365278
O8 O 0.321590 -0.475616 0.364157
O9 O -0.299953 0.447918 0.358054
O10 O 0.012522 -0.001087 0.341682
O11 O -0.016391 0.222124 0.342777
SI12 SI 0.216125 0.019568 0.337401
SI13 SI 0.185122 0.218472 0.334065
SI14 SI -0.190227 0.003607 0.333483
SI15 SI -0.220515 0.201754 0.338159
O16 O 0.239032 0.119219 0.328120
O17 O -0.240205 0.103336 0.327447
O18 O 0.210349 0.273931 0.307200
O19 O -0.294423 0.263298 0.315297
O20 O 0.290322 0.438609 0.313646
O21 O -0.217963 0.426518 0.307134
SI22 SI 0.287502 0.359636 0.292558
SI23 SI -0.278308 0.337119 0.292267
H24 H 0.361956 0.119557 0.278775
H25 H -0.404558 0.113626 0.283371
O26 O 0.483610 0.346527 0.282243
O27 O 0.469861 0.104782 0.269954
O28 O 0.058059 0.131440 0.263334
O29 O 0.171716 0.383375 0.266743
O30 O -0.152114 0.314288 0.268929
H31 H 0.256788 0.007758 0.207666
H32 H -0.229930 0.006392 0.234086
H33 H 0.243563 0.017242 0.237895
H34 H -0.242387 0.018512 0.203945
NA35 NA 0.016030 0.157543 0.216493
O36 O 0.255308 0.050859 0.221640
O37 O 0.263504 0.245101 0.214167
O38 O -0.229526 0.050671 0.220465
O39 O -0.215683 0.244929 0.228933
NA40 NA -0.463881 0.159019 0.226443
H41 H 0.251191 0.287186 0.227918
H42 H -0.226681 0.287675 0.215356
H43 H 0.285180 0.279442 0.195775
H44 H -0.192150 0.278234 0.247558
O45 O 0.323987 0.317256 0.174429
O46 O -0.314482 0.389751 0.176035
O47 O -0.419666 0.139091 0.179360
O48 O -0.010905 0.106958 0.172628
O49 O -0.002730 0.350870 0.160884
H50 H 0.472524 0.093707 0.171553
H51 H -0.461063 0.192271 0.171273
SI52 SI 0.198608 0.340978 0.151093
SI53 SI -0.198081 0.364822 0.150359
O54 O 0.181796 0.267898 0.127838
O55 O 0.261171 0.430720 0.136569
O56 O -0.276989 0.279481 0.135740
O57 O -0.193025 0.443722 0.129244
O58 O 0.237829 0.107706 0.116061
O59 O -0.248196 0.124449 0.114985
SI60 SI 0.287346 0.007796 0.110177
SI61 SI 0.255308 0.205937 0.105048
SI62 SI -0.269728 0.024775 0.105676
SI63 SI -0.302040 0.223689 0.108921
O64 O -0.473167 0.003243 0.101595
O65 O 0.459073 0.226906 0.100214
O66 O 0.144201 0.215717 0.078045
O67 O -0.180790 0.261718 0.085748
O68 O 0.176031 0.451506 0.085867
O69 O -0.164425 -0.469650 0.078829
SI70 SI -0.026945 0.255964 0.063918
SI71 SI 0.018620 0.451859 0.064762
O72 O 0.004000 0.354165 0.053786
O73 O 0.056256 0.036044 0.039637
O74 O -0.086119 0.201381 0.038117
H75 H 0.078768 0.116165 0.159445
H76 H -0.117628 0.123382 0.163754
H77 H -0.013863 0.085706 0.270655
H78 H 0.018128 0.184004 0.271945
H79 H -0.431017 0.364946 0.175327
H80 H 0.054112 0.359797 0.267729
H81 H -0.011508 0.152829 0.034404
H82 H 0.112828 0.003380 0.025902
H83 H -0.470320 0.157770 0.410775
H84 H -0.425430 -0.004739 0.420248
O85 O -0.427414 -0.449146 0.404362
O86 O 0.395211 -0.284869 0.404371
O87 O -0.480072 -0.129582 0.389699
SI88 SI 0.454869 -0.227434 0.379117
SI89 SI -0.463568 -0.031684 0.378829
O90 O 0.301554 -0.221888 0.357239
O91 O -0.334199 -0.265860 0.365278
O92 O 0.325989 0.003215 0.364157
O93 O -0.304352 -0.030913 0.358054
O94 O 0.016921 0.477744 0.341682
O95 O -0.020790 -0.256707 0.342777
SI96 SI 0.211726 -0.459263 0.337401
SI97 SI 0.180723 -0.260359 0.334065
SI98 SI -0.194626 -0.475224 0.333483
SI99 SI -0.224914 -0.277076 0.338159
O100 O 0.234633 -0.359612 0.328120
O101 O -0.244604 -0.375495 0.327447
O102 O 0.205950 -0.204899 0.307200
O103 O -0.298822 -0.215533 0.315297
O104 O 0.285923 -0.040222 0.313646
O105 O -0.222362 -0.052313 0.307134
SI106 SI 0.283103 -0.119194 0.292558
SI107 SI -0.282707 -0.141712 0.292267
H108 H 0.357557 -0.359273 0.278775
H109 H -0.408957 -0.365205 0.283371
O110 O 0.479211 -0.132304 0.282243
O111 O 0.465462 -0.374049 0.269954
O112 O 0.053660 -0.347391 0.263334
O113 O 0.167317 -0.095456 0.266743
O114 O -0.156513 -0.164543 0.268929
H115 H 0.252389 -0.471073 0.207666
H116 H -0.234329 -0.472438 0.234086
H117 H 0.239164 -0.461589 0.237895
H118 H -0.246786 -0.460319 0.203945
NA119 NA 0.011631 -0.321288 0.216493
O120 O 0.250909 -0.427971 0.221640
O121 O 0.259105 -0.233730 0.214167
O122 O -0.233925 -0.428160 0.220465
O123 O -0.220082 -0.233902 0.228933
NA124 NA -0.468280 -0.319812 0.226443
H125 H 0.246792 -0.191644 0.227918
H126 H -0.231080 -0.191156 0.215356
H127 H 0.280781 -0.199389 0.195775
H128 H -0.196549 -0.200597 0.247558
O129 O 0.319588 -0.161575 0.174429
O130 O -0.318881 -0.089080 0.176035
O131 O -0.424065 -0.339740 0.179360
O132 O -0.015304 -0.371872 0.172628
O133 O -0.007129 -0.127961 0.160884
H134 H 0.468125 -0.385124 0.171553
H135 H -0.465462 -0.286560 0.171273
SI136 SI 0.194209 -0.137853 0.151093
SI137 SI -0.202480 -0.114009 0.150359
O138 O 0.177397 -0.210933 0.127838
O139 O 0.256772 -0.048111 0.136569
O140 O -0.281388 -0.199350 0.135740
O141 O -0.197424 -0.035109 0.129244
O142 O 0.233430 -0.371125 0.116061
O143 O -0.252595 -0.354382 0.114985
SI144 SI 0.282947 -0.471035 0.110177
SI145 SI 0.250909 -0.272893 0.105048
SI146 SI -0.274127 -0.454056 0.105676
SI147 SI -0.306439 -0.255142 0.108921
O148 O -0.477566 -0.475588 0.101595
O149 O 0.454674 -0.251924 0.100214
O150 O 0.139802 -0.263114 0.078045
O151 O -0.185189 -0.217112 0.085748
O152 O 0.171632 -0.027325 0.085867
O153 O -0.160026 0.009181 0.078829
SI154 SI -0.031344 -0.222867 0.063918
SI155 SI 0.014221 -0.026972 0.064762
O156 O -0.000399 -0.124666 0.053786
O157 O 0.051857 -0.442786 0.039637
O158 O -0.090518 -0.277450 0.038117
H159 H 0.074369 -0.362666 0.159445
H160 H -0.122027 -0.355449 0.163754
H161 H -0.018262 -0.393125 0.270655
H162 H 0.013729 -0.294827 0.271945
H163 H -0.435416 -0.113885 0.175327
H164 H 0.049713 -0.119034 0.267729
H165 H -0.015907 -0.326001 0.034404
H166 H 0.108429 -0.475451 0.025902
H167 H -0.474719 -0.321061 0.410775
H168 H -0.421031 0.474092 0.420248
